data_4305575
loop_
_publ_author_name
'Mihail Atanasov'
'Christoph Busche'
'Peter Comba'
'Fadi El Hallak'
'Bodo Martin'
'Gopalan Rajaraman'
'Joris van Slageren'
'Hubert Wadepohl'

_publ_section_title
;
Trinuclear {M1}CN{M2}2 Complexes (M1= CrIII, FeIII, CoIII; M2= CuII, NiII,
MnII). Are Single Molecule Magnets Predictable?
;
_journal_name_full 'Inorganic Chemistry'
_journal_page_first 8112
_journal_page_last 8125
_journal_paper_doi 10.1021/ic800556c
_journal_volume 47
_journal_year 2008
_chemical_formula_sum 'C79 H91.3 Cl Cu2 Fe N16 O25.15'
_chemical_formula_weight 1885.76
_space_group_IT_number 2
_symmetry_cell_setting triclinic
_symmetry_Int_Tables_number 2
_symmetry_space_group_name_Hall '-P 1'
_symmetry_space_group_name_H-M 'P -1'
_atom_sites_solution_hydrogens geom
_atom_sites_solution_primary direct
_atom_sites_solution_secondary difmap
_audit_block_code co_cb14
_audit_creation_method SHELXL-97
_cell_angle_alpha 95.6950(10)
_cell_angle_beta 96.7130(10)
_cell_angle_gamma 106.2160(10)
_cell_formula_units_Z 2
_cell_length_a 14.2806(7)
_cell_length_b 15.5932(8)
_cell_length_c 19.9964(10)
_cell_measurement_temperature 100(2)
_cell_volume 4205.5(4)
_computing_cell_refinement 'SAINT (Bruker AXS, 1997-2008)'
_computing_data_collection 'SMART (Bruker AXS, 1997-2003)'
_computing_data_reduction 'SAINT (Bruker AXS, 1997-2008)'
_computing_molecular_graphics 'PLATON (Spek, 1980-2008)'
_computing_publication_material 'SHELXL-97 (Sheldrick, 1997)'
_computing_structure_refinement 'SHELXL-97 (Sheldrick, 1997)'
_computing_structure_solution 'DIRDIF (Beurskens, 1999-2007)'
_diffrn_ambient_temperature 100(2)
_diffrn_measured_fraction_theta_full 1.000
_diffrn_measured_fraction_theta_max 1.000
_diffrn_measurement_device_type 'CCD area detector (Bruker AXS Smart 1000)'
_diffrn_measurement_method '\f- and \w-scans'
_diffrn_radiation_monochromator graphite
_diffrn_radiation_probe x-ray
_diffrn_radiation_type MoK\a
_diffrn_radiation_wavelength 0.71073
_diffrn_reflns_av_R_equivalents 0.0962
_diffrn_reflns_av_sigmaI/netI 0.0904
_diffrn_reflns_limit_h_max 16
_diffrn_reflns_limit_h_min -16
_diffrn_reflns_limit_k_max 18
_diffrn_reflns_limit_k_min -18
_diffrn_reflns_limit_l_max 23
_diffrn_reflns_limit_l_min 0
_diffrn_reflns_number 70391
_diffrn_reflns_theta_full 25.03
_diffrn_reflns_theta_max 25.03
_diffrn_reflns_theta_min 1.71
_diffrn_source 'fine-focus sealed tube'
_exptl_absorpt_coefficient_mu 0.791
_exptl_absorpt_correction_T_max 0.7461
_exptl_absorpt_correction_T_min 0.6209
_exptl_absorpt_correction_type multi-scan
_exptl_absorpt_process_details 'SADABS (Bruker AXS, 2004-2008)'
_exptl_crystal_colour green
_exptl_crystal_density_diffrn 1.489
_exptl_crystal_density_method 'not measured'
_exptl_crystal_description irregular
_exptl_crystal_F_000 1959
_exptl_crystal_size_max 0.15
_exptl_crystal_size_mid 0.10
_exptl_crystal_size_min 0.10
_refine_diff_density_max 1.584
_refine_diff_density_min -2.053
_refine_diff_density_rms 0.148
_refine_ls_abs_structure_details 'Flack H D (1983), Acta Cryst. A39, 876-881'
_refine_ls_extinction_method none
_refine_ls_goodness_of_fit_ref 1.063
_refine_ls_hydrogen_treatment constr
_refine_ls_matrix_type full
_refine_ls_number_parameters 1153
_refine_ls_number_reflns 14852
_refine_ls_number_restraints 3
_refine_ls_restrained_S_all 1.063
_refine_ls_R_factor_all 0.1254
_refine_ls_R_factor_gt 0.0838
_refine_ls_shift/su_max 0.002
_refine_ls_shift/su_mean 0.000
_refine_ls_structure_factor_coef Fsqd
_refine_ls_weighting_details 'calc w=1/[\s^2^(Fo^2^)+(0.1702P)^2^+0.0000P] where P=(Fo^2^+2Fc^2^)/3'
_refine_ls_weighting_scheme calc
_refine_ls_wR_factor_gt 0.2381
_refine_ls_wR_factor_ref 0.2645
_reflns_number_gt 9174
_reflns_number_total 14852
_reflns_threshold_expression >2sigma(I)
_cod_data_source_file ic800556c_si_001_5.cif
_cod_data_source_block cis_FeIII[CuL2]2ClO4
_cod_original_formula_sum 'C79 H91.30 Cl Cu2 Fe N16 O25.15'
_cod_database_code 4305575
_audit_block_refno 471

loop_
_symmetry_equiv_pos_as_xyz
'x, y, z'
'-x, -y, -z'

loop_
_atom_site_label
_atom_site_type_symbol
_atom_site_fract_x
_atom_site_fract_y
_atom_site_fract_z
_atom_site_U_iso_or_equiv
_atom_site_adp_type
_atom_site_occupancy
_atom_site_symmetry_multiplicity
_atom_site_calc_flag
_atom_site_refinement_flags
_atom_site_disorder_assembly
_atom_site_disorder_group
C1 C 0.2037(6) 0.2693(6) 0.5088(4) 0.042(2) Uani 1 1 d . . .
C2 C 0.1979(5) 0.2455(5) 0.4315(4) 0.0381(18) Uani 1 1 d . . .
H2 H 0.1703 0.1786 0.4196 0.046 Uiso 1 1 calc R . .
C4 C 0.0298(6) 0.2650(7) 0.4141(4) 0.048(2) Uani 1 1 d . . .
H4 H -0.0027 0.1992 0.3987 0.058 Uiso 1 1 calc R . .
C5 C 0.0332(6) 0.2820(8) 0.4917(4) 0.058(3) Uani 1 1 d . . .
C6 C 0.0735(6) 0.3783(8) 0.5206(4) 0.060(3) Uani 1 1 d . . .
H6A H 0.0306 0.4120 0.5004 0.072 Uiso 1 1 calc R . .
H6B H 0.0717 0.3840 0.5702 0.072 Uiso 1 1 calc R . .
C8 C 0.2404(6) 0.3696(5) 0.5382(4) 0.0370(18) Uani 1 1 d . . .
H8A H 0.2435 0.3758 0.5882 0.044 Uiso 1 1 calc R . .
H8B H 0.3078 0.3962 0.5280 0.044 Uiso 1 1 calc R . .
C9 C 0.0982(6) 0.2299(7) 0.5278(4) 0.057(3) Uani 1 1 d . . .
C14 C 0.2955(5) 0.2746(5) 0.4050(4) 0.0344(17) Uani 1 1 d . . .
C15 C 0.3294(6) 0.2085(6) 0.3702(4) 0.047(2) Uani 1 1 d . . .
H15 H 0.2978 0.1461 0.3699 0.056 Uiso 1 1 calc R . .
C16 C 0.4089(6) 0.2363(6) 0.3370(4) 0.044(2) Uani 1 1 d . . .
H16 H 0.4329 0.1932 0.3129 0.053 Uiso 1 1 calc R . .
C17 C 0.4548(5) 0.3291(6) 0.3388(4) 0.0398(19) Uani 1 1 d . . .
C18 C 0.4209(5) 0.3903(5) 0.3792(3) 0.0324(16) Uani 1 1 d . . .
C19 C 0.5331(6) 0.3655(7) 0.3019(4) 0.048(2) Uani 1 1 d . . .
H19 H 0.5570 0.3264 0.2736 0.058 Uiso 1 1 calc R . .
C20 C 0.5727(6) 0.4547(6) 0.3072(4) 0.046(2) Uani 1 1 d . . .
H20 H 0.6234 0.4777 0.2813 0.055 Uiso 1 1 calc R . .
C21 C 0.5428(5) 0.5152(6) 0.3490(4) 0.048(2) Uani 1 1 d . . .
H21 H 0.5739 0.5782 0.3526 0.058 Uiso 1 1 calc R . .
C22 C 0.4678(5) 0.4830(5) 0.3852(4) 0.0413(19) Uani 1 1 d . . .
H22 H 0.4475 0.5238 0.4145 0.050 Uiso 1 1 calc R . .
C23 C -0.0296(6) 0.3170(7) 0.3758(4) 0.050(2) Uani 1 1 d . . .
C24 C -0.1270(6) 0.2721(8) 0.3439(4) 0.059(3) Uani 1 1 d . . .
H24 H -0.1584 0.2111 0.3486 0.071 Uiso 1 1 calc R . .
C25 C -0.1744(6) 0.3204(8) 0.3057(4) 0.061(3) Uani 1 1 d . . .
H25 H -0.2397 0.2926 0.2828 0.073 Uiso 1 1 calc R . .
C26 C -0.1268(6) 0.4108(8) 0.3004(4) 0.059(3) Uani 1 1 d . . .
C27 C -0.0299(6) 0.4509(8) 0.3358(4) 0.053(3) Uani 1 1 d . . .
C28 C -0.1711(7) 0.4661(11) 0.2620(4) 0.077(4) Uani 1 1 d . . .
H28 H -0.2355 0.4403 0.2371 0.092 Uiso 1 1 calc R . .
C29 C -0.1235(7) 0.5552(9) 0.2601(4) 0.066(3) Uani 1 1 d . . .
H29 H -0.1546 0.5912 0.2353 0.080 Uiso 1 1 calc R . .
C30 C -0.0293(6) 0.5907(7) 0.2952(4) 0.054(3) Uani 1 1 d . . .
H30 H 0.0048 0.6518 0.2930 0.065 Uiso 1 1 calc R . .
C31 C 0.0174(6) 0.5421(8) 0.3331(4) 0.056(3) Uani 1 1 d . . .
H31 H 0.0817 0.5701 0.3575 0.067 Uiso 1 1 calc R . .
C32 C 0.1178(6) 0.2523(5) 0.3201(4) 0.0393(19) Uani 1 1 d . . .
H32A H 0.0973 0.1863 0.3147 0.059 Uiso 1 1 calc R . .
H32B H 0.1806 0.2740 0.3030 0.059 Uiso 1 1 calc R . .
H32C H 0.0674 0.2729 0.2944 0.059 Uiso 1 1 calc R . .
C33 C 0.2091(8) 0.5150(7) 0.5449(4) 0.059(3) Uani 1 1 d . . .
H33A H 0.1507 0.5357 0.5510 0.071 Uiso 1 1 calc R . .
H33B H 0.2443 0.5156 0.5907 0.071 Uiso 1 1 calc R . .
C34 C 0.2749(6) 0.5799(6) 0.5092(4) 0.045(2) Uani 1 1 d . . .
C35 C 0.3371(8) 0.6608(8) 0.5440(5) 0.072(3) Uani 1 1 d . . .
H35 H 0.3453 0.6729 0.5922 0.087 Uiso 1 1 calc R . .
C36 C 0.3866(9) 0.7230(10) 0.5063(7) 0.107(5) Uani 1 1 d . . .
H36 H 0.4295 0.7795 0.5283 0.129 Uiso 1 1 calc R . .
C37 C 0.3735(9) 0.7027(9) 0.4363(6) 0.103(5) Uani 1 1 d . . .
H37 H 0.4064 0.7457 0.4098 0.124 Uiso 1 1 calc R . .
C38 C 0.3126(7) 0.6198(7) 0.4051(5) 0.060(3) Uani 1 1 d . . .
H38 H 0.3043 0.6055 0.3571 0.073 Uiso 1 1 calc R . .
C51 C 0.2167(5) 0.4694(4) 0.2656(3) 0.0241(14) Uani 1 1 d . . .
C52 C 0.2382(4) 0.4124(4) 0.1335(3) 0.0171(13) Uani 1 1 d . . .
C53 C 0.0812(5) 0.4670(4) 0.1606(3) 0.0230(14) Uani 1 1 d . . .
C54 C 0.3665(6) 0.5767(5) 0.2083(3) 0.0295(16) Uani 1 1 d . . .
C55 C 0.2094(5) 0.6311(5) 0.2287(4) 0.0332(17) Uani 1 1 d . . .
C56 C 0.2221(4) 0.5718(4) 0.0984(3) 0.0227(14) Uani 1 1 d . . .
C151 C 0.2420(4) 0.0278(4) 0.0207(3) 0.0152(12) Uani 1 1 d . . .
C152 C 0.2840(4) 0.0992(4) 0.0850(3) 0.0146(12) Uani 1 1 d . . .
H152 H 0.3378 0.0822 0.1121 0.018 Uiso 1 1 calc R . .
C154 C 0.3966(4) 0.1963(4) 0.0171(3) 0.0156(12) Uani 1 1 d . . .
H154 H 0.4583 0.1862 0.0395 0.019 Uiso 1 1 calc R . .
C155 C 0.3529(4) 0.1240(4) -0.0456(3) 0.0154(12) Uani 1 1 d . . .
C91 C 0.2627(4) 0.1367(4) -0.0887(3) 0.0185(13) Uani 1 1 d . . .
H91A H 0.2818 0.1956 -0.1058 0.022 Uiso 1 1 calc R . .
H91B H 0.2402 0.0888 -0.1284 0.022 Uiso 1 1 calc R . .
C58 C 0.1546(4) 0.0432(4) -0.0236(3) 0.0172(12) Uani 1 1 d . . .
H58A H 0.1316 -0.0049 -0.0632 0.021 Uiso 1 1 calc R . .
H58B H 0.0996 0.0386 0.0030 0.021 Uiso 1 1 calc R . .
C59 C 0.3259(4) 0.0292(4) -0.0216(3) 0.0188(13) Uani 1 1 d . . .
C64 C 0.2034(4) 0.0976(4) 0.1280(3) 0.0176(13) Uani 1 1 d . . .
C65 C 0.1898(4) 0.0407(4) 0.1788(3) 0.0196(13) Uani 1 1 d . . .
H65 H 0.2369 0.0103 0.1914 0.024 Uiso 1 1 calc R . .
C66 C 0.1082(5) 0.0300(4) 0.2095(3) 0.0223(14) Uani 1 1 d . . .
H66 H 0.0966 -0.0099 0.2425 0.027 Uiso 1 1 calc R . .
C67 C 0.0410(4) 0.0776(4) 0.1926(3) 0.0185(13) Uani 1 1 d . . .
C68 C 0.0630(4) 0.1387(4) 0.1435(3) 0.0173(13) Uani 1 1 d . . .
C69 C -0.0492(5) 0.0673(4) 0.2201(3) 0.0247(14) Uani 1 1 d . . .
H69 H -0.0667 0.0249 0.2508 0.030 Uiso 1 1 calc R . .
C70 C -0.1097(4) 0.1168(4) 0.2029(3) 0.0227(14) Uani 1 1 d . . .
H70 H -0.1690 0.1090 0.2218 0.027 Uiso 1 1 calc R . .
C71 C -0.0853(5) 0.1809(4) 0.1566(3) 0.0258(15) Uani 1 1 d . . .
H71 H -0.1273 0.2171 0.1462 0.031 Uiso 1 1 calc R . .
C72 C -0.0016(4) 0.1904(4) 0.1272(3) 0.0206(13) Uani 1 1 d . . .
H72 H 0.0132 0.2320 0.0956 0.025 Uiso 1 1 calc R . .
C73 C 0.4230(4) 0.2887(4) -0.0069(3) 0.0167(12) Uani 1 1 d . . .
C74 C 0.5196(4) 0.3251(4) -0.0216(3) 0.0204(13) Uani 1 1 d . . .
H74 H 0.5709 0.3000 -0.0075 0.024 Uiso 1 1 calc R . .
C75 C 0.5370(4) 0.3974(4) -0.0568(3) 0.0227(14) Uani 1 1 d . . .
H75 H 0.6002 0.4215 -0.0694 0.027 Uiso 1 1 calc R . .
C76 C 0.4610(5) 0.4362(4) -0.0744(3) 0.0204(13) Uani 1 1 d . . .
C77 C 0.3685(4) 0.3993(4) -0.0522(3) 0.0175(13) Uani 1 1 d . . .
C78 C 0.4726(5) 0.5102(4) -0.1120(3) 0.0228(14) Uani 1 1 d . . .
H78 H 0.5333 0.5344 -0.1281 0.027 Uiso 1 1 calc R . .
C79 C 0.3982(5) 0.5461(4) -0.1249(3) 0.0257(15) Uani 1 1 d . . .
H79 H 0.4070 0.5955 -0.1502 0.031 Uiso 1 1 calc R . .
C80 C 0.3071(5) 0.5118(4) -0.1017(3) 0.0237(14) Uani 1 1 d . . .
H80 H 0.2556 0.5385 -0.1107 0.028 Uiso 1 1 calc R . .
C81 C 0.2936(4) 0.4401(4) -0.0661(3) 0.0218(14) Uani 1 1 d . . .
H81 H 0.2323 0.4173 -0.0504 0.026 Uiso 1 1 calc R . .
C82 C 0.3831(4) 0.2499(4) 0.1332(3) 0.0176(12) Uani 1 1 d . . .
H82A H 0.3388 0.2500 0.1671 0.026 Uiso 1 1 calc R . .
H82B H 0.4120 0.3118 0.1244 0.026 Uiso 1 1 calc R . .
H82C H 0.4357 0.2252 0.1504 0.026 Uiso 1 1 calc R . .
C83 C 0.0929(4) 0.1368(4) -0.0957(3) 0.0211(13) Uani 1 1 d . . .
H83A H 0.1041 0.1238 -0.1431 0.025 Uiso 1 1 calc R . .
H83B H 0.0341 0.0892 -0.0885 0.025 Uiso 1 1 calc R . .
C84 C 0.0729(4) 0.2251(4) -0.0866(3) 0.0152(12) Uani 1 1 d . . .
C85 C 0.0219(5) 0.2552(4) -0.1383(3) 0.0256(14) Uani 1 1 d . . .
H85 H 0.0062 0.2230 -0.1830 0.031 Uiso 1 1 calc R . .
C86 C -0.0057(5) 0.3327(4) -0.1241(3) 0.0245(14) Uani 1 1 d . . .
H86 H -0.0401 0.3547 -0.1588 0.029 Uiso 1 1 calc R . .
C87 C 0.0177(4) 0.3774(4) -0.0584(3) 0.0219(14) Uani 1 1 d . . .
H87 H -0.0032 0.4290 -0.0467 0.026 Uiso 1 1 calc R . .
C88 C 0.0717(4) 0.3461(4) -0.0098(3) 0.0183(13) Uani 1 1 d . . .
H88 H 0.0889 0.3778 0.0350 0.022 Uiso 1 1 calc R . .
Cu1 Cu 0.18778(6) 0.42822(6) 0.40881(4) 0.0332(3) Uani 1 1 d . . .
Cu2 Cu 0.21112(5) 0.23966(4) 0.03001(3) 0.0138(2) Uani 1 1 d . . .
Fe Fe 0.22447(6) 0.52107(6) 0.18207(4) 0.0203(2) Uani 1 1 d . . .
N1 N 0.3390(4) 0.3607(4) 0.4108(3) 0.0318(14) Uani 1 1 d . . .
N2 N 0.0170(4) 0.4013(5) 0.3729(3) 0.0422(17) Uani 1 1 d . . .
N3 N 0.1302(4) 0.2885(5) 0.3932(3) 0.0370(15) Uani 1 1 d . . .
N4 N 0.2644(5) 0.5585(5) 0.4425(3) 0.0439(17) Uani 1 1 d . . .
N7 N 0.1742(5) 0.4195(5) 0.5093(3) 0.0412(16) Uani 1 1 d . . .
N51 N 0.2092(4) 0.4428(4) 0.3161(3) 0.0321(14) Uani 1 1 d . . .
N52 N 0.2376(4) 0.3471(3) 0.1002(2) 0.0174(11) Uani 1 1 d . . .
N53 N -0.0025(4) 0.4325(4) 0.1457(3) 0.0308(13) Uani 1 1 d . . .
N54 N 0.2032(5) 0.6969(4) 0.2562(3) 0.0429(16) Uani 1 1 d . . .
N55 N 0.2189(4) 0.6010(4) 0.0469(3) 0.0309(13) Uani 1 1 d . . .
N56 N 0.4492(5) 0.6137(4) 0.2253(3) 0.0357(14) Uani 1 1 d . . .
N61 N 0.1427(3) 0.1452(3) 0.1111(2) 0.0144(10) Uani 1 1 d . . .
N62 N 0.3511(3) 0.3241(3) -0.0193(2) 0.0159(10) Uani 1 1 d . . .
N63 N 0.3259(3) 0.1928(3) 0.0684(2) 0.0152(10) Uani 1 1 d . . .
N64 N 0.1010(3) 0.2722(3) -0.0240(2) 0.0152(10) Uani 1 1 d . . .
N67 N 0.1798(3) 0.1329(3) -0.0486(2) 0.0179(11) Uani 1 1 d . . .
O5 O 0.0590(5) 0.1371(5) 0.5023(3) 0.0639(19) Uani 1 1 d . . .
H5 H 0.0865 0.1249 0.4692 0.096 Uiso 1 1 calc R . .
O6 O 0.1066(5) 0.2441(6) 0.5979(3) 0.072(2) Uani 1 1 d . . .
H6 H 0.0503 0.2271 0.6094 0.108 Uiso 1 1 calc R . .
O55 O 0.4080(3) 0.0189(3) 0.0174(2) 0.0211(9) Uani 1 1 d . . .
H55 H 0.3904 -0.0249 0.0391 0.032 Uiso 1 1 calc R . .
O56 O 0.2919(3) -0.0357(3) -0.0794(2) 0.0226(10) Uani 1 1 d . . .
H56 H 0.3342 -0.0628 -0.0850 0.034 Uiso 1 1 calc R . .
C10 C 0.2731(6) 0.2209(6) 0.5428(4) 0.045(2) Uani 1 1 d . A .
C11 C 0.3943(10) 0.2150(10) 0.6286(7) 0.054(4) Uani 0.628(18) 1 d PD A 1
H11A H 0.3522 0.1690 0.6509 0.081 Uiso 0.628(18) 1 calc PR A 1
H11B H 0.4456 0.2570 0.6628 0.081 Uiso 0.628(18) 1 calc PR A 1
H11C H 0.4251 0.1859 0.5954 0.081 Uiso 0.628(18) 1 calc PR A 1
O1 O 0.2669(5) 0.1431(4) 0.5173(4) 0.0686(19) Uani 1 1 d D . .
O2 O 0.3343(4) 0.2645(4) 0.5939(3) 0.0537(15) Uani 1 1 d D . .
C11A C 0.3499(15) 0.1054(14) 0.5402(11) 0.051(8) Uani 0.372(18) 1 d PD A 2
H11D H 0.4123 0.1541 0.5495 0.077 Uiso 0.372(18) 1 calc PR A 2
H11E H 0.3538 0.0595 0.5043 0.077 Uiso 0.372(18) 1 calc PR A 2
H11F H 0.3375 0.0781 0.5816 0.077 Uiso 0.372(18) 1 calc PR A 2
C12 C -0.0721(8) 0.2517(16) 0.5078(6) 0.120(7) Uani 1 1 d . . .
C13 C -0.2206(10) 0.1345(19) 0.5016(15) 0.30(2) Uani 1 1 d D . .
H13A H -0.2646 0.1639 0.4781 0.443 Uiso 1 1 calc R . .
H13B H -0.2137 0.1519 0.5508 0.443 Uiso 1 1 calc R . .
H13C H -0.2485 0.0689 0.4906 0.443 Uiso 1 1 calc R . .
O3 O -0.1095(6) 0.2952(12) 0.5352(6) 0.216(10) Uani 1 1 d . . .
O4 O -0.1208(6) 0.1634(9) 0.4790(6) 0.128(4) Uani 1 1 d D . .
C60 C 0.2010(5) -0.0648(4) 0.0428(3) 0.0204(13) Uani 1 1 d . . .
C61 C 0.2391(5) -0.1808(5) 0.0990(5) 0.042(2) Uani 1 1 d . . .
H61A H 0.1990 -0.1781 0.1352 0.062 Uiso 1 1 calc R . .
H61B H 0.2971 -0.1985 0.1161 0.062 Uiso 1 1 calc R . .
H61C H 0.1999 -0.2252 0.0605 0.062 Uiso 1 1 calc R . .
O51 O 0.1156(3) -0.1075(3) 0.0319(2) 0.0265(10) Uani 1 1 d . . .
O52 O 0.2712(3) -0.0916(3) 0.0765(2) 0.0260(10) Uani 1 1 d . . .
C62 C 0.4380(5) 0.1309(4) -0.0886(3) 0.0257(15) Uani 1 1 d . . .
C63 C 0.4885(6) 0.1549(7) -0.1939(4) 0.054(2) Uani 1 1 d . . .
H63A H 0.5390 0.2126 -0.1776 0.081 Uiso 1 1 calc R . .
H63B H 0.4604 0.1546 -0.2411 0.081 Uiso 1 1 calc R . .
H63C H 0.5184 0.1056 -0.1916 0.081 Uiso 1 1 calc R . .
O53 O 0.5181(4) 0.1268(4) -0.0668(3) 0.0525(17) Uani 1 1 d . . .
O54 O 0.4111(4) 0.1428(4) -0.1517(2) 0.0385(13) Uani 1 1 d . . .
O81 O 0.8131(4) 0.3269(4) 0.0744(3) 0.0567(17) Uani 1 1 d . . .
O82 O 0.6627(6) 0.1881(5) 0.0663(4) 0.071(3) Uani 0.89(2) 1 d P . .
O83 O 0.6631(7) 0.6662(6) 0.2342(5) 0.086(4) Uani 0.83(2) 1 d P . .
O84 O 0.1808(7) 0.8658(5) 0.2882(5) 0.064(4) Uani 0.78(2) 1 d P . .
O85 O 0.9869(8) 0.1337(6) 0.6624(5) 0.096(5) Uani 0.85(2) 1 d P . .
O86 O 0.1862(6) 0.1764(6) 0.7509(4) 0.092(4) Uani 0.96(2) 1 d P . .
O87 O 0.2218(7) 0.0298(7) 0.6836(5) 0.110(3) Uani 1 1 d . . .
O88 O 0.0815(12) 0.0129(8) 0.5803(9) 0.260(12) Uani 1 1 d . . .
O89 O 0.5983(10) 0.1979(19) 0.2019(15) 0.37(3) Uani 1 1 d . . .
H89 H 0.5807 0.1458 0.1800 0.555 Uiso 1 1 calc R . .
C90 C 0.6501(14) 0.2620(15) 0.1608(15) 0.189(14) Uani 1 1 d . . .
H90A H 0.7203 0.2835 0.1798 0.283 Uiso 1 1 d R . .
H90B H 0.6230 0.3133 0.1609 0.283 Uiso 1 1 d R . .
H90C H 0.6422 0.2324 0.1140 0.283 Uiso 1 1 d R . .
O91 O 0.5516(13) 0.0724(12) 0.1305(9) 0.025(7) Uani 0.246(17) 1 d P . .
O92 O 0.618(3) 1.0092(11) 0.6436(17) 0.33(2) Uani 0.60 1 d P . .
Cl1 Cl 0.4144(3) 0.9235(4) 0.6909(2) 0.159(2) Uani 1 1 d G . .
O71 O 0.5003(5) 0.9334(7) 0.7361(4) 0.164(6) Uani 1 1 d G . .
O72 O 0.3383(5) 0.9299(7) 0.7275(5) 0.205(8) Uani 1 1 d G . .
O73 O 0.4318(9) 0.9915(7) 0.6494(5) 0.50(3) Uani 1 1 d G . .
O74 O 0.3873(6) 0.8392(6) 0.6506(5) 0.204(8) Uani 1 1 d G . .

loop_
_atom_site_aniso_label
_atom_site_aniso_U_11
_atom_site_aniso_U_22
_atom_site_aniso_U_33
_atom_site_aniso_U_23
_atom_site_aniso_U_13
_atom_site_aniso_U_12
C1 0.029(4) 0.049(5) 0.034(4) 0.008(4) -0.008(3) -0.006(4)
C2 0.027(4) 0.042(5) 0.039(4) 0.007(3) 0.002(3) 0.001(3)
C4 0.026(4) 0.079(6) 0.030(4) 0.015(4) 0.003(3) -0.001(4)
C5 0.031(4) 0.117(9) 0.023(4) 0.015(5) 0.006(3) 0.011(5)
C6 0.040(5) 0.128(9) 0.018(4) 0.006(5) 0.004(4) 0.036(6)
C8 0.036(4) 0.054(5) 0.021(4) 0.009(3) 0.001(3) 0.013(4)
C9 0.029(4) 0.097(8) 0.030(4) 0.023(5) 0.004(3) -0.007(5)
C14 0.033(4) 0.039(4) 0.027(4) 0.000(3) 0.003(3) 0.005(3)
C15 0.041(5) 0.037(5) 0.054(5) 0.001(4) 0.004(4) 0.002(4)
C16 0.041(5) 0.044(5) 0.046(5) -0.007(4) 0.003(4) 0.017(4)
C17 0.030(4) 0.053(5) 0.031(4) -0.005(4) 0.000(3) 0.009(4)
C18 0.025(4) 0.046(5) 0.022(3) 0.001(3) 0.002(3) 0.007(3)
C19 0.034(4) 0.078(7) 0.032(4) 0.002(4) 0.007(3) 0.015(4)
C20 0.034(4) 0.065(6) 0.031(4) 0.009(4) 0.009(3) 0.003(4)
C21 0.018(4) 0.065(6) 0.055(5) 0.016(4) 0.000(4) 0.000(4)
C22 0.023(4) 0.039(5) 0.055(5) 0.003(4) 0.002(3) 0.001(3)
C23 0.021(4) 0.102(8) 0.020(4) 0.001(4) 0.009(3) 0.007(5)
C24 0.026(4) 0.121(9) 0.025(4) 0.008(5) 0.012(3) 0.010(5)
C25 0.020(4) 0.138(10) 0.021(4) 0.003(5) 0.006(3) 0.017(5)
C26 0.030(5) 0.126(9) 0.025(4) 0.006(5) 0.005(4) 0.030(6)
C27 0.027(4) 0.120(9) 0.016(4) 0.002(4) 0.007(3) 0.030(5)
C28 0.038(5) 0.176(13) 0.029(5) 0.024(6) 0.009(4) 0.048(7)
C29 0.044(6) 0.132(10) 0.033(5) 0.016(6) 0.006(4) 0.041(6)
C30 0.052(5) 0.104(8) 0.025(4) 0.010(4) 0.007(4) 0.050(5)
C31 0.033(5) 0.113(9) 0.026(4) -0.003(5) 0.009(4) 0.033(5)
C32 0.033(4) 0.047(5) 0.025(4) -0.007(3) -0.005(3) -0.001(4)
C33 0.082(7) 0.082(7) 0.021(4) -0.010(4) -0.007(4) 0.049(6)
C34 0.041(5) 0.071(6) 0.027(4) -0.007(4) -0.003(4) 0.028(4)
C35 0.057(6) 0.094(8) 0.045(6) -0.033(6) -0.019(5) 0.015(6)
C36 0.054(7) 0.117(11) 0.104(10) -0.069(9) 0.004(7) -0.018(7)
C37 0.085(9) 0.097(9) 0.080(8) -0.037(7) 0.028(7) -0.040(7)
C38 0.041(5) 0.068(6) 0.049(5) -0.017(5) 0.005(4) -0.013(5)
C51 0.021(3) 0.031(4) 0.022(4) -0.006(3) -0.001(3) 0.014(3)
C52 0.013(3) 0.020(3) 0.017(3) 0.007(3) -0.003(2) 0.003(2)
C53 0.032(4) 0.019(3) 0.024(3) 0.000(3) 0.008(3) 0.016(3)
C54 0.041(5) 0.026(4) 0.024(3) 0.000(3) -0.002(3) 0.018(3)
C55 0.025(4) 0.044(5) 0.029(4) -0.004(3) -0.009(3) 0.016(3)
C56 0.017(3) 0.014(3) 0.034(4) -0.003(3) 0.000(3) 0.004(3)
C151 0.010(3) 0.012(3) 0.024(3) 0.005(2) 0.004(2) 0.003(2)
C152 0.012(3) 0.010(3) 0.022(3) 0.004(2) 0.002(2) 0.002(2)
C154 0.010(3) 0.016(3) 0.022(3) 0.004(2) 0.008(2) 0.003(2)
C155 0.016(3) 0.012(3) 0.019(3) 0.003(2) 0.006(2) 0.005(2)
C91 0.017(3) 0.015(3) 0.023(3) -0.003(2) 0.005(3) 0.006(2)
C58 0.014(3) 0.015(3) 0.023(3) 0.002(2) 0.005(2) 0.006(2)
C59 0.020(3) 0.016(3) 0.021(3) -0.001(2) 0.003(3) 0.006(3)
C64 0.019(3) 0.013(3) 0.019(3) 0.000(2) 0.002(2) 0.002(2)
C65 0.018(3) 0.019(3) 0.023(3) 0.003(3) 0.003(3) 0.007(3)
C66 0.024(3) 0.021(3) 0.019(3) 0.003(3) 0.001(3) 0.002(3)
C67 0.018(3) 0.017(3) 0.020(3) -0.002(2) 0.006(2) 0.004(3)
C68 0.016(3) 0.016(3) 0.016(3) -0.001(2) 0.000(2) 0.001(2)
C69 0.020(3) 0.029(4) 0.025(3) 0.006(3) 0.012(3) 0.004(3)
C70 0.015(3) 0.025(3) 0.027(3) -0.004(3) 0.012(3) 0.003(3)
C71 0.020(3) 0.025(4) 0.036(4) 0.001(3) 0.008(3) 0.011(3)
C72 0.024(3) 0.019(3) 0.021(3) 0.004(3) 0.007(3) 0.007(3)
C73 0.014(3) 0.015(3) 0.017(3) 0.000(2) 0.002(2) 0.000(2)
C74 0.012(3) 0.018(3) 0.030(3) 0.002(3) 0.004(3) 0.001(2)
C75 0.014(3) 0.024(3) 0.027(3) 0.000(3) 0.005(3) 0.001(3)
C76 0.025(3) 0.017(3) 0.023(3) 0.002(3) 0.009(3) 0.009(3)
C77 0.015(3) 0.015(3) 0.019(3) 0.003(2) 0.002(2) -0.002(2)
C78 0.024(3) 0.016(3) 0.028(3) 0.005(3) 0.012(3) 0.002(3)
C79 0.035(4) 0.015(3) 0.025(3) 0.009(3) 0.010(3) -0.001(3)
C80 0.028(4) 0.019(3) 0.021(3) 0.005(3) -0.001(3) 0.003(3)
C81 0.015(3) 0.021(3) 0.027(3) 0.005(3) 0.000(3) 0.001(3)
C82 0.020(3) 0.010(3) 0.019(3) -0.002(2) -0.002(2) 0.002(2)
C83 0.016(3) 0.023(3) 0.022(3) -0.004(3) -0.004(3) 0.007(3)
C84 0.010(3) 0.013(3) 0.022(3) 0.005(2) 0.003(2) 0.003(2)
C85 0.025(4) 0.030(4) 0.019(3) -0.001(3) -0.005(3) 0.008(3)
C86 0.019(3) 0.028(4) 0.027(3) 0.003(3) 0.001(3) 0.010(3)
C87 0.013(3) 0.024(3) 0.031(3) 0.004(3) 0.006(3) 0.008(3)
C88 0.016(3) 0.019(3) 0.021(3) 0.001(2) 0.008(2) 0.004(3)
Cu1 0.0339(5) 0.0489(6) 0.0172(4) -0.0009(4) 0.0033(4) 0.0150(4)
Cu2 0.0123(4) 0.0123(4) 0.0166(4) -0.0005(3) 0.0010(3) 0.0045(3)
Fe 0.0224(5) 0.0187(5) 0.0198(5) -0.0039(4) -0.0009(4) 0.0098(4)
N1 0.022(3) 0.042(4) 0.025(3) 0.002(3) 0.001(2) 0.000(3)
N2 0.022(3) 0.084(6) 0.020(3) 0.003(3) 0.006(3) 0.015(4)
N3 0.024(3) 0.060(4) 0.020(3) 0.000(3) 0.000(2) 0.005(3)
N4 0.033(4) 0.063(5) 0.029(3) -0.014(3) -0.005(3) 0.016(3)
N7 0.046(4) 0.062(5) 0.022(3) 0.001(3) 0.006(3) 0.029(3)
N51 0.025(3) 0.045(4) 0.025(3) -0.001(3) -0.001(2) 0.011(3)
N52 0.016(3) 0.019(3) 0.017(3) 0.004(2) 0.004(2) 0.005(2)
N53 0.029(4) 0.034(3) 0.032(3) 0.003(3) 0.004(3) 0.014(3)
N54 0.045(4) 0.035(4) 0.048(4) -0.017(3) -0.005(3) 0.022(3)
N55 0.026(3) 0.025(3) 0.044(4) 0.006(3) 0.007(3) 0.010(3)
N56 0.029(4) 0.037(4) 0.039(4) 0.001(3) -0.002(3) 0.011(3)
N61 0.014(2) 0.014(2) 0.015(2) 0.001(2) 0.005(2) 0.004(2)
N62 0.013(2) 0.012(2) 0.020(3) -0.002(2) 0.001(2) 0.001(2)
N63 0.011(2) 0.013(3) 0.018(2) 0.001(2) 0.004(2) -0.001(2)
N64 0.013(2) 0.013(2) 0.020(3) 0.001(2) 0.006(2) 0.002(2)
N67 0.014(3) 0.018(3) 0.024(3) 0.004(2) 0.003(2) 0.008(2)
O5 0.044(4) 0.076(5) 0.048(4) 0.016(3) 0.005(3) -0.023(3)
O6 0.046(4) 0.135(7) 0.031(3) 0.034(4) 0.010(3) 0.010(4)
O55 0.019(2) 0.018(2) 0.031(2) 0.0066(19) 0.0045(19) 0.0108(18)
O56 0.018(2) 0.012(2) 0.038(3) -0.0056(19) 0.0080(19) 0.0065(18)
C10 0.053(5) 0.042(5) 0.035(4) 0.009(4) 0.004(4) 0.006(4)
C11 0.049(9) 0.062(10) 0.052(9) 0.024(7) 0.001(7) 0.015(7)
O1 0.078(5) 0.043(4) 0.073(4) 0.003(3) -0.021(4) 0.012(3)
O2 0.058(4) 0.056(4) 0.039(3) -0.003(3) -0.014(3) 0.016(3)
C11A 0.062(16) 0.035(13) 0.045(14) 0.019(10) -0.019(11) 0.002(11)
C12 0.026(6) 0.26(2) 0.043(6) 0.020(9) 0.002(5) -0.011(9)
C13 0.035(8) 0.43(4) 0.48(4) 0.35(4) 0.092(15) 0.044(14)
O3 0.028(5) 0.44(2) 0.103(8) -0.128(11) 0.024(5) -0.014(8)
O4 0.037(5) 0.198(11) 0.155(9) 0.105(9) 0.028(5) 0.012(6)
C60 0.023(4) 0.013(3) 0.027(3) 0.000(3) 0.006(3) 0.009(3)
C61 0.030(4) 0.027(4) 0.071(6) 0.033(4) 0.008(4) 0.004(3)
O51 0.016(2) 0.020(2) 0.040(3) 0.006(2) 0.006(2) -0.0013(19)
O52 0.020(2) 0.016(2) 0.045(3) 0.014(2) 0.006(2) 0.0055(18)
C62 0.026(4) 0.020(3) 0.034(4) 0.006(3) 0.014(3) 0.008(3)
C63 0.041(5) 0.091(7) 0.030(4) 0.010(4) 0.025(4) 0.013(5)
O53 0.038(3) 0.096(5) 0.056(4) 0.048(3) 0.034(3) 0.048(3)
O54 0.026(3) 0.061(4) 0.025(3) 0.004(2) 0.013(2) 0.004(2)
O81 0.046(3) 0.033(3) 0.078(4) 0.018(3) -0.022(3) 0.001(3)
O82 0.066(6) 0.051(5) 0.092(7) 0.005(4) -0.008(4) 0.023(4)
O83 0.066(7) 0.076(7) 0.109(8) 0.026(6) 0.010(5) 0.008(5)
O84 0.086(7) 0.039(5) 0.090(7) 0.022(4) 0.042(5) 0.040(5)
O85 0.125(9) 0.091(8) 0.115(9) 0.067(6) 0.087(7) 0.055(6)
O86 0.071(6) 0.109(8) 0.084(6) 0.010(5) 0.003(4) 0.013(5)
O87 0.109(7) 0.138(8) 0.090(6) 0.041(6) 0.037(5) 0.031(6)
O88 0.238(16) 0.117(10) 0.30(2) 0.109(11) -0.184(15) -0.083(10)
O89 0.056(9) 0.44(4) 0.51(4) -0.37(4) -0.086(15) 0.087(14)
C90 0.071(13) 0.155(19) 0.31(3) -0.09(2) -0.072(18) 0.055(13)
O91 0.028(11) 0.030(12) 0.023(11) -0.004(8) 0.010(8) 0.017(9)
O92 0.57(6) 0.025(9) 0.33(4) -0.062(15) 0.23(4) -0.034(18)
Cl1 0.121(4) 0.216(6) 0.136(4) -0.051(4) -0.014(3) 0.080(4)
O71 0.143(10) 0.189(12) 0.148(10) -0.085(9) -0.062(8) 0.101(9)
O72 0.148(10) 0.138(10) 0.34(2) -0.021(11) 0.183(13) 0.027(8)
O73 0.42(4) 0.50(4) 0.42(4) 0.41(4) -0.22(3) -0.16(3)
O74 0.151(11) 0.221(15) 0.181(13) -0.144(12) -0.041(9) 0.042(10)

loop_
_atom_type_symbol
_atom_type_description
_atom_type_scat_dispersion_real
_atom_type_scat_dispersion_imag
_atom_type_scat_source
C C 0.0033 0.0016 'International Tables Vol C Tables 4.2.6.8 and 6.1.1.4'
H H 0.0000 0.0000 'International Tables Vol C Tables 4.2.6.8 and 6.1.1.4'
Cl Cl 0.1484 0.1585 'International Tables Vol C Tables 4.2.6.8 and 6.1.1.4'
Cu Cu 0.3201 1.2651 'International Tables Vol C Tables 4.2.6.8 and 6.1.1.4'
Fe Fe 0.3463 0.8444 'International Tables Vol C Tables 4.2.6.8 and 6.1.1.4'
N N 0.0061 0.0033 'International Tables Vol C Tables 4.2.6.8 and 6.1.1.4'
O O 0.0106 0.0060 'International Tables Vol C Tables 4.2.6.8 and 6.1.1.4'

loop_
_geom_angle_atom_site_label_1
_geom_angle_atom_site_label_2
_geom_angle_atom_site_label_3
_geom_angle
_geom_angle_site_symmetry_1
_geom_angle_site_symmetry_3
_geom_angle_publ_flag
C8 C1 C2 117.2(6) . . ?
C8 C1 C10 108.7(6) . . ?
C2 C1 C10 106.5(7) . . ?
C8 C1 C9 107.4(7) . . ?
C2 C1 C9 108.2(6) . . ?
C10 C1 C9 108.7(7) . . ?
N3 C2 C14 106.3(6) . . ?
N3 C2 C1 110.9(6) . . ?
C14 C2 C1 115.0(6) . . ?
N3 C2 H2 108.1 . . ?
C14 C2 H2 108.1 . . ?
C1 C2 H2 108.1 . . ?
N3 C4 C23 107.5(6) . . ?
N3 C4 C5 112.9(6) . . ?
C23 C4 C5 112.7(8) . . ?
N3 C4 H4 107.8 . . ?
C23 C4 H4 107.8 . . ?
C5 C4 H4 107.8 . . ?
C6 C5 C12 106.0(11) . . ?
C6 C5 C4 113.5(8) . . ?
C12 C5 C4 108.8(7) . . ?
C6 C5 C9 107.6(7) . . ?
C12 C5 C9 110.8(10) . . ?
C4 C5 C9 110.1(8) . . ?
N7 C6 C5 113.8(7) . . ?
N7 C6 H6A 108.8 . . ?
C5 C6 H6A 108.8 . . ?
N7 C6 H6B 108.8 . . ?
C5 C6 H6B 108.8 . . ?
H6A C6 H6B 107.7 . . ?
N7 C8 C1 111.3(6) . . ?
N7 C8 H8A 109.4 . . ?
C1 C8 H8A 109.4 . . ?
N7 C8 H8B 109.4 . . ?
C1 C8 H8B 109.4 . . ?
H8A C8 H8B 108.0 . . ?
O6 C9 O5 111.2(7) . . ?
O6 C9 C5 113.2(8) . . ?
O5 C9 C5 108.5(7) . . ?
O6 C9 C1 107.4(6) . . ?
O5 C9 C1 110.9(8) . . ?
C5 C9 C1 105.4(7) . . ?
N1 C14 C15 123.6(7) . . ?
N1 C14 C2 117.2(7) . . ?
C15 C14 C2 118.9(7) . . ?
C16 C15 C14 118.5(8) . . ?
C16 C15 H15 120.7 . . ?
C14 C15 H15 120.7 . . ?
C15 C16 C17 119.5(7) . . ?
C15 C16 H16 120.2 . . ?
C17 C16 H16 120.2 . . ?
C16 C17 C18 118.0(7) . . ?
C16 C17 C19 124.2(8) . . ?
C18 C17 C19 117.8(8) . . ?
N1 C18 C22 118.9(7) . . ?
N1 C18 C17 121.1(7) . . ?
C22 C18 C17 119.9(7) . . ?
C20 C19 C17 119.9(8) . . ?
C20 C19 H19 120.0 . . ?
C17 C19 H19 120.0 . . ?
C19 C20 C21 122.7(8) . . ?
C19 C20 H20 118.6 . . ?
C21 C20 H20 118.6 . . ?
C22 C21 C20 119.2(8) . . ?
C22 C21 H21 120.4 . . ?
C20 C21 H21 120.4 . . ?
C21 C22 C18 120.4(8) . . ?
C21 C22 H22 119.8 . . ?
C18 C22 H22 119.8 . . ?
N2 C23 C24 124.7(9) . . ?
N2 C23 C4 115.8(7) . . ?
C24 C23 C4 119.5(9) . . ?
C25 C24 C23 117.0(10) . . ?
C25 C24 H24 121.5 . . ?
C23 C24 H24 121.5 . . ?
C24 C25 C26 120.3(8) . . ?
C24 C25 H25 119.8 . . ?
C26 C25 H25 119.8 . . ?
C25 C26 C27 118.6(9) . . ?
C25 C26 C28 123.9(9) . . ?
C27 C26 C28 117.5(11) . . ?
N2 C27 C31 120.3(8) . . ?
N2 C27 C26 120.4(10) . . ?
C31 C27 C26 119.3(9) . . ?
C29 C28 C26 122.1(10) . . ?
C29 C28 H28 118.9 . . ?
C26 C28 H28 118.9 . . ?
C28 C29 C30 118.0(10) . . ?
C28 C29 H29 121.0 . . ?
C30 C29 H29 121.0 . . ?
C31 C30 C29 123.1(11) . . ?
C31 C30 H30 118.4 . . ?
C29 C30 H30 118.4 . . ?
C30 C31 C27 119.9(9) . . ?
C30 C31 H31 120.0 . . ?
C27 C31 H31 120.0 . . ?
N3 C32 H32A 109.5 . . ?
N3 C32 H32B 109.5 . . ?
H32A C32 H32B 109.5 . . ?
N3 C32 H32C 109.5 . . ?
H32A C32 H32C 109.5 . . ?
H32B C32 H32C 109.5 . . ?
C34 C33 N7 114.8(7) . . ?
C34 C33 H33A 108.6 . . ?
N7 C33 H33A 108.6 . . ?
C34 C33 H33B 108.6 . . ?
N7 C33 H33B 108.6 . . ?
H33A C33 H33B 107.5 . . ?
N4 C34 C35 123.2(9) . . ?
N4 C34 C33 115.7(8) . . ?
C35 C34 C33 120.9(8) . . ?
C36 C35 C34 117.7(9) . . ?
C36 C35 H35 121.1 . . ?
C34 C35 H35 121.1 . . ?
C35 C36 C37 119.5(11) . . ?
C35 C36 H36 120.2 . . ?
C37 C36 H36 120.2 . . ?
C38 C37 C36 119.7(12) . . ?
C38 C37 H37 120.1 . . ?
C36 C37 H37 120.1 . . ?
N4 C38 C37 120.4(9) . . ?
N4 C38 H38 119.8 . . ?
C37 C38 H38 119.8 . . ?
N51 C51 Fe 175.7(6) . . ?
N52 C52 Fe 173.0(5) . . ?
N53 C53 Fe 176.9(6) . . ?
N56 C54 Fe 176.3(6) . . ?
N54 C55 Fe 178.1(7) . . ?
N55 C56 Fe 178.5(6) . . ?
C60 C151 C58 105.0(5) . . ?
C60 C151 C59 111.4(5) . . ?
C58 C151 C59 109.5(5) . . ?
C60 C151 C152 109.0(5) . . ?
C58 C151 C152 113.6(5) . . ?
C59 C151 C152 108.3(4) . . ?
N63 C152 C64 109.8(4) . . ?
N63 C152 C151 113.0(4) . . ?
C64 C152 C151 109.2(4) . . ?
N63 C152 H152 108.3 . . ?
C64 C152 H152 108.3 . . ?
C151 C152 H152 108.3 . . ?
N63 C154 C73 109.9(4) . . ?
N63 C154 C155 112.3(4) . . ?
C73 C154 C155 108.4(5) . . ?
N63 C154 H154 108.7 . . ?
C73 C154 H154 108.7 . . ?
C155 C154 H154 108.7 . . ?
C91 C155 C154 114.2(5) . . ?
C91 C155 C62 109.9(5) . . ?
C154 C155 C62 105.3(5) . . ?
C91 C155 C59 110.1(5) . . ?
C154 C155 C59 108.9(5) . . ?
C62 C155 C59 108.4(5) . . ?
N67 C91 C155 111.6(5) . . ?
N67 C91 H91A 109.3 . . ?
C155 C91 H91A 109.3 . . ?
N67 C91 H91B 109.3 . . ?
C155 C91 H91B 109.3 . . ?
H91A C91 H91B 108.0 . . ?
N67 C58 C151 112.9(5) . . ?
N67 C58 H58A 109.0 . . ?
C151 C58 H58A 109.0 . . ?
N67 C58 H58B 109.0 . . ?
C151 C58 H58B 109.0 . . ?
H58A C58 H58B 107.8 . . ?
O55 C59 O56 112.3(5) . . ?
O55 C59 C151 111.3(5) . . ?
O56 C59 C151 110.2(5) . . ?
O55 C59 C155 109.4(5) . . ?
O56 C59 C155 108.0(5) . . ?
C151 C59 C155 105.3(4) . . ?
N61 C64 C65 123.1(5) . . ?
N61 C64 C152 116.6(5) . . ?
C65 C64 C152 120.0(5) . . ?
C66 C65 C64 118.8(6) . . ?
C66 C65 H65 120.6 . . ?
C64 C65 H65 120.6 . . ?
C65 C66 C67 120.3(6) . . ?
C65 C66 H66 119.8 . . ?
C67 C66 H66 119.8 . . ?
C66 C67 C69 124.0(6) . . ?
C66 C67 C68 117.7(5) . . ?
C69 C67 C68 118.3(5) . . ?
N61 C68 C72 119.9(5) . . ?
N61 C68 C67 121.0(5) . . ?
C72 C68 C67 119.0(5) . . ?
C70 C69 C67 121.1(6) . . ?
C70 C69 H69 119.5 . . ?
C67 C69 H69 119.5 . . ?
C69 C70 C71 120.6(6) . . ?
C69 C70 H70 119.7 . . ?
C71 C70 H70 119.7 . . ?
C72 C71 C70 120.2(6) . . ?
C72 C71 H71 119.9 . . ?
C70 C71 H71 119.9 . . ?
C71 C72 C68 120.7(6) . . ?
C71 C72 H72 119.7 . . ?
C68 C72 H72 119.7 . . ?
N62 C73 C74 124.5(5) . . ?
N62 C73 C154 116.8(5) . . ?
C74 C73 C154 118.3(5) . . ?
C75 C74 C73 118.0(6) . . ?
C75 C74 H74 121.0 . . ?
C73 C74 H74 121.0 . . ?
C74 C75 C76 120.0(6) . . ?
C74 C75 H75 120.0 . . ?
C76 C75 H75 120.0 . . ?
C75 C76 C78 123.3(6) . . ?
C75 C76 C77 117.7(5) . . ?
C78 C76 C77 119.0(5) . . ?
N62 C77 C81 120.1(5) . . ?
N62 C77 C76 121.4(5) . . ?
C81 C77 C76 118.5(5) . . ?
C79 C78 C76 120.3(6) . . ?
C79 C78 H78 119.9 . . ?
C76 C78 H78 119.9 . . ?
C78 C79 C80 121.4(6) . . ?
C78 C79 H79 119.3 . . ?
C80 C79 H79 119.3 . . ?
C81 C80 C79 119.5(6) . . ?
C81 C80 H80 120.2 . . ?
C79 C80 H80 120.2 . . ?
C80 C81 C77 121.3(6) . . ?
C80 C81 H81 119.4 . . ?
C77 C81 H81 119.4 . . ?
N63 C82 H82A 109.5 . . ?
N63 C82 H82B 109.5 . . ?
H82A C82 H82B 109.5 . . ?
N63 C82 H82C 109.5 . . ?
H82A C82 H82C 109.5 . . ?
H82B C82 H82C 109.5 . . ?
C84 C83 N67 113.3(5) . . ?
C84 C83 H83A 108.9 . . ?
N67 C83 H83A 108.9 . . ?
C84 C83 H83B 108.9 . . ?
N67 C83 H83B 108.9 . . ?
H83A C83 H83B 107.7 . . ?
N64 C84 C85 121.4(5) . . ?
N64 C84 C83 116.2(5) . . ?
C85 C84 C83 122.2(5) . . ?
C86 C85 C84 119.4(6) . . ?
C86 C85 H85 120.3 . . ?
C84 C85 H85 120.3 . . ?
C87 C86 C85 118.7(6) . . ?
C87 C86 H86 120.6 . . ?
C85 C86 H86 120.6 . . ?
C88 C87 C86 119.1(6) . . ?
C88 C87 H87 120.4 . . ?
C86 C87 H87 120.4 . . ?
N64 C88 C87 122.2(6) . . ?
N64 C88 H88 118.9 . . ?
C87 C88 H88 118.9 . . ?
N51 Cu1 N4 91.8(3) . . ?
N51 Cu1 N7 176.0(3) . . ?
N4 Cu1 N7 84.7(3) . . ?
N51 Cu1 N3 97.0(2) . . ?
N4 Cu1 N3 166.5(2) . . ?
N7 Cu1 N3 86.0(3) . . ?
N51 Cu1 N2 88.6(2) . . ?
N4 Cu1 N2 115.2(3) . . ?
N7 Cu1 N2 94.7(2) . . ?
N3 Cu1 N2 75.4(3) . . ?
N52 Cu2 N64 92.30(19) . . ?
N52 Cu2 N63 97.57(19) . . ?
N64 Cu2 N63 169.26(19) . . ?
N52 Cu2 N67 175.70(19) . . ?
N64 Cu2 N67 83.94(18) . . ?
N63 Cu2 N67 86.03(18) . . ?
N52 Cu2 N61 89.09(18) . . ?
N64 Cu2 N61 108.45(17) . . ?
N63 Cu2 N61 76.05(17) . . ?
N67 Cu2 N61 94.07(17) . . ?
N52 Cu2 N62 87.67(18) . . ?
N64 Cu2 N62 100.04(17) . . ?
N63 Cu2 N62 76.26(17) . . ?
N67 Cu2 N62 90.93(17) . . ?
N61 Cu2 N62 151.43(16) . . ?
C56 Fe C51 175.8(3) . . ?
C56 Fe C52 89.3(2) . . ?
C51 Fe C52 92.1(2) . . ?
C56 Fe C55 89.3(3) . . ?
C51 Fe C55 89.3(3) . . ?
C52 Fe C55 178.5(3) . . ?
C56 Fe C54 93.0(3) . . ?
C51 Fe C54 90.9(3) . . ?
C52 Fe C54 94.2(3) . . ?
C55 Fe C54 86.3(3) . . ?
C56 Fe C53 89.1(3) . . ?
C51 Fe C53 86.9(3) . . ?
C52 Fe C53 87.8(2) . . ?
C55 Fe C53 91.7(3) . . ?
C54 Fe C53 177.0(3) . . ?
C14 N1 C18 118.8(6) . . ?
C23 N2 C27 119.0(7) . . ?
C23 N2 Cu1 109.4(5) . . ?
C27 N2 Cu1 129.1(6) . . ?
C32 N3 C4 107.3(6) . . ?
C32 N3 C2 107.4(6) . . ?
C4 N3 C2 112.2(6) . . ?
C32 N3 Cu1 111.1(5) . . ?
C4 N3 Cu1 107.9(5) . . ?
C2 N3 Cu1 110.8(4) . . ?
C34 N4 C38 119.2(8) . . ?
C34 N4 Cu1 113.8(6) . . ?
C38 N4 Cu1 126.5(5) . . ?
C6 N7 C8 110.1(7) . . ?
C6 N7 C33 108.8(7) . . ?
C8 N7 C33 108.4(6) . . ?
C6 N7 Cu1 113.8(5) . . ?
C8 N7 Cu1 109.8(4) . . ?
C33 N7 Cu1 105.8(5) . . ?
C51 N51 Cu1 164.1(6) . . ?
C52 N52 Cu2 167.1(5) . . ?
C64 N61 C68 119.0(5) . . ?
C64 N61 Cu2 108.2(4) . . ?
C68 N61 Cu2 132.7(4) . . ?
C73 N62 C77 118.1(5) . . ?
C73 N62 Cu2 108.1(4) . . ?
C77 N62 Cu2 133.8(4) . . ?
C152 N63 C82 107.0(4) . . ?
C152 N63 C154 112.3(4) . . ?
C82 N63 C154 107.7(4) . . ?
C152 N63 Cu2 109.0(3) . . ?
C82 N63 Cu2 111.7(3) . . ?
C154 N63 Cu2 109.3(3) . . ?
C84 N64 C88 118.9(5) . . ?
C84 N64 Cu2 112.8(4) . . ?
C88 N64 Cu2 126.4(4) . . ?
C83 N67 C58 108.0(4) . . ?
C83 N67 C91 107.9(5) . . ?
C58 N67 C91 107.1(4) . . ?
C83 N67 Cu2 107.7(3) . . ?
C58 N67 Cu2 112.4(4) . . ?
C91 N67 Cu2 113.5(4) . . ?
C9 O5 H5 109.5 . . ?
C9 O6 H6 109.5 . . ?
C59 O55 H55 109.5 . . ?
C59 O56 H56 109.5 . . ?
O1 C10 O2 124.5(8) . . ?
O1 C10 C1 118.3(7) . . ?
O2 C10 C1 117.1(7) . . ?
O2 C11 H11A 109.5 . . ?
O2 C11 H11B 109.5 . . ?
O2 C11 H11C 109.5 . . ?
C10 O1 C11A 117.4(11) . . ?
C10 O2 C11 116.3(9) . . ?
O1 C11A H11D 109.5 . . ?
O1 C11A H11E 109.5 . . ?
H11D C11A H11E 109.5 . . ?
O1 C11A H11F 109.5 . . ?
H11D C11A H11F 109.5 . . ?
H11E C11A H11F 109.5 . . ?
O3 C12 O4 122.4(12) . . ?
O3 C12 C5 125.7(19) . . ?
O4 C12 C5 111.7(15) . . ?
O4 C13 H13A 109.5 . . ?
O4 C13 H13B 109.5 . . ?
H13A C13 H13B 109.5 . . ?
O4 C13 H13C 109.5 . . ?
H13A C13 H13C 109.5 . . ?
H13B C13 H13C 109.5 . . ?
C12 O4 C13 109.4(16) . . ?
O51 C60 O52 124.0(6) . . ?
O51 C60 C151 124.0(5) . . ?
O52 C60 C151 112.0(5) . . ?
O52 C61 H61A 109.5 . . ?
O52 C61 H61B 109.5 . . ?
H61A C61 H61B 109.5 . . ?
O52 C61 H61C 109.5 . . ?
H61A C61 H61C 109.5 . . ?
H61B C61 H61C 109.5 . . ?
C60 O52 C61 116.0(5) . . ?
O53 C62 O54 124.5(6) . . ?
O53 C62 C155 123.9(6) . . ?
O54 C62 C155 111.6(5) . . ?
O54 C63 H63A 109.5 . . ?
O54 C63 H63B 109.5 . . ?
H63A C63 H63B 109.5 . . ?
O54 C63 H63C 109.5 . . ?
H63A C63 H63C 109.5 . . ?
H63B C63 H63C 109.5 . . ?
C62 O54 C63 114.7(6) . . ?
C90 O89 H89 109.5 . . ?
O89 C90 H90A 109.2 . . ?
O89 C90 H90B 109.7 . . ?
H90A C90 H90B 109.5 . . ?
O89 C90 H90C 109.5 . . ?
H90A C90 H90C 109.5 . . ?
H90B C90 H90C 109.5 . . ?
O71 Cl1 O73 109.3 . . ?
O71 Cl1 O74 109.5 . . ?
O73 Cl1 O74 109.5 . . ?
O71 Cl1 O72 109.5 . . ?
O73 Cl1 O72 109.5 . . ?
O74 Cl1 O72 109.5 . . ?

loop_
_geom_bond_atom_site_label_1
_geom_bond_atom_site_label_2
_geom_bond_distance
_geom_bond_site_symmetry_2
_geom_bond_publ_flag
C1 C8 1.535(11) . ?
C1 C2 1.540(11) . ?
C1 C10 1.540(11) . ?
C1 C9 1.567(11) . ?
C2 N3 1.505(10) . ?
C2 C14 1.515(10) . ?
C2 H2 1.0000 . ?
C4 N3 1.496(9) . ?
C4 C23 1.524(13) . ?
C4 C5 1.541(11) . ?
C4 H4 1.0000 . ?
C5 C6 1.479(14) . ?
C5 C12 1.528(14) . ?
C5 C9 1.558(13) . ?
C6 N7 1.456(11) . ?
C6 H6A 0.9900 . ?
C6 H6B 0.9900 . ?
C8 N7 1.484(9) . ?
C8 H8A 0.9900 . ?
C8 H8B 0.9900 . ?
C9 O6 1.383(10) . ?
C9 O5 1.416(12) . ?
C14 N1 1.299(9) . ?
C14 C15 1.414(11) . ?
C15 C16 1.370(11) . ?
C15 H15 0.9500 . ?
C16 C17 1.406(11) . ?
C16 H16 0.9500 . ?
C17 C18 1.413(10) . ?
C17 C19 1.429(11) . ?
C18 N1 1.381(9) . ?
C18 C22 1.400(10) . ?
C19 C20 1.335(12) . ?
C19 H19 0.9500 . ?
C20 C21 1.387(12) . ?
C20 H20 0.9500 . ?
C21 C22 1.369(11) . ?
C21 H21 0.9500 . ?
C22 H22 0.9500 . ?
C23 N2 1.307(11) . ?
C23 C24 1.411(11) . ?
C24 C25 1.375(13) . ?
C24 H24 0.9500 . ?
C25 C26 1.403(15) . ?
C25 H25 0.9500 . ?
C26 C27 1.417(12) . ?
C26 C28 1.434(14) . ?
C27 N2 1.372(11) . ?
C27 C31 1.404(14) . ?
C28 C29 1.371(16) . ?
C28 H28 0.9500 . ?
C29 C30 1.377(13) . ?
C29 H29 0.9500 . ?
C30 C31 1.367(12) . ?
C30 H30 0.9500 . ?
C31 H31 0.9500 . ?
C32 N3 1.485(9) . ?
C32 H32A 0.9800 . ?
C32 H32B 0.9800 . ?
C32 H32C 0.9800 . ?
C33 C34 1.478(13) . ?
C33 N7 1.505(11) . ?
C33 H33A 0.9900 . ?
C33 H33B 0.9900 . ?
C34 N4 1.323(10) . ?
C34 C35 1.385(13) . ?
C35 C36 1.376(18) . ?
C35 H35 0.9500 . ?
C36 C37 1.384(17) . ?
C36 H36 0.9500 . ?
C37 C38 1.378(13) . ?
C37 H37 0.9500 . ?
C38 N4 1.358(12) . ?
C38 H38 0.9500 . ?
C51 N51 1.135(8) . ?
C51 Fe 1.926(7) . ?
C52 N52 1.157(8) . ?
C52 Fe 1.938(6) . ?
C53 N53 1.155(8) . ?
C53 Fe 1.960(7) . ?
C54 N56 1.154(9) . ?
C54 Fe 1.955(8) . ?
C55 N54 1.147(9) . ?
C55 Fe 1.947(7) . ?
C56 N55 1.168(8) . ?
C56 Fe 1.921(7) . ?
C151 C60 1.528(8) . ?
C151 C58 1.534(8) . ?
C151 C59 1.543(8) . ?
C151 C152 1.554(8) . ?
C152 N63 1.501(7) . ?
C152 C64 1.512(8) . ?
C152 H152 1.0000 . ?
C154 N63 1.517(7) . ?
C154 C73 1.526(8) . ?
C154 C155 1.540(8) . ?
C154 H154 1.0000 . ?
C155 C91 1.536(8) . ?
C155 C62 1.555(8) . ?
C155 C59 1.558(8) . ?
C91 N67 1.497(7) . ?
C91 H91A 0.9900 . ?
C91 H91B 0.9900 . ?
C58 N67 1.495(7) . ?
C58 H58A 0.9900 . ?
C58 H58B 0.9900 . ?
C59 O55 1.388(7) . ?
C59 O56 1.399(7) . ?
C64 N61 1.325(7) . ?
C64 C65 1.409(8) . ?
C65 C66 1.357(9) . ?
C65 H65 0.9500 . ?
C66 C67 1.398(9) . ?
C66 H66 0.9500 . ?
C67 C69 1.434(8) . ?
C67 C68 1.436(8) . ?
C68 N61 1.358(7) . ?
C68 C72 1.416(8) . ?
C69 C70 1.347(9) . ?
C69 H69 0.9500 . ?
C70 C71 1.429(9) . ?
C70 H70 0.9500 . ?
C71 C72 1.371(9) . ?
C71 H71 0.9500 . ?
C72 H72 0.9500 . ?
C73 N62 1.305(7) . ?
C73 C74 1.415(8) . ?
C74 C75 1.368(9) . ?
C74 H74 0.9500 . ?
C75 C76 1.409(9) . ?
C75 H75 0.9500 . ?
C76 C78 1.421(8) . ?
C76 C77 1.427(8) . ?
C77 N62 1.378(7) . ?
C77 C81 1.404(9) . ?
C78 C79 1.344(9) . ?
C78 H78 0.9500 . ?
C79 C80 1.413(9) . ?
C79 H79 0.9500 . ?
C80 C81 1.366(8) . ?
C80 H80 0.9500 . ?
C81 H81 0.9500 . ?
C82 N63 1.502(7) . ?
C82 H82A 0.9800 . ?
C82 H82B 0.9800 . ?
C82 H82C 0.9800 . ?
C83 C84 1.482(8) . ?
C83 N67 1.486(7) . ?
C83 H83A 0.9900 . ?
C83 H83B 0.9900 . ?
C84 N64 1.344(7) . ?
C84 C85 1.389(8) . ?
C85 C86 1.387(9) . ?
C85 H85 0.9500 . ?
C86 C87 1.382(9) . ?
C86 H86 0.9500 . ?
C87 C88 1.380(8) . ?
C87 H87 0.9500 . ?
C88 N64 1.347(7) . ?
C88 H88 0.9500 . ?
Cu1 N51 1.938(6) . ?
Cu1 N4 2.023(7) . ?
Cu1 N7 2.055(6) . ?
Cu1 N3 2.080(7) . ?
Cu1 N2 2.367(6) . ?
Cu2 N52 1.994(5) . ?
Cu2 N64 2.013(5) . ?
Cu2 N63 2.072(5) . ?
Cu2 N67 2.084(5) . ?
Cu2 N61 2.407(5) . ?
Cu2 N62 2.440(5) . ?
O5 H5 0.8400 . ?
O6 H6 0.8400 . ?
O55 H55 0.8400 . ?
O56 H56 0.8400 . ?
C10 O1 1.243(10) . ?
C10 O2 1.261(9) . ?
C11 O2 1.465(12) . ?
C11 H11A 0.9800 . ?
C11 H11B 0.9800 . ?
C11 H11C 0.9800 . ?
O1 C11A 1.508(16) . ?
C11A H11D 0.9800 . ?
C11A H11E 0.9800 . ?
C11A H11F 0.9800 . ?
C12 O3 1.11(2) . ?
C12 O4 1.39(2) . ?
C13 O4 1.507(12) . ?
C13 H13A 0.9800 . ?
C13 H13B 0.9800 . ?
C13 H13C 0.9800 . ?
C60 O51 1.198(7) . ?
C60 O52 1.328(7) . ?
C61 O52 1.470(7) . ?
C61 H61A 0.9800 . ?
C61 H61B 0.9800 . ?
C61 H61C 0.9800 . ?
C62 O53 1.197(8) . ?
C62 O54 1.321(8) . ?
C63 O54 1.451(8) . ?
C63 H63A 0.9800 . ?
C63 H63B 0.9800 . ?
C63 H63C 0.9800 . ?
O82 H90C 1.2338 . ?
O89 C90 1.45(4) . ?
O89 H89 0.8400 . ?
C90 H90A 0.9800 . ?
C90 H90B 0.9800 . ?
C90 H90C 0.9800 . ?
Cl1 O71 1.3974 . ?
Cl1 O73 1.3975 . ?
Cl1 O74 1.3999 . ?
Cl1 O72 1.4000 . ?
Cu1 Fe 4.9358(12) . ?
Cu2 Fe 5.0286(11) . ?
Cu2 Cu1 7.9278(11) . ?

loop_
_geom_torsion_atom_site_label_1
_geom_torsion_atom_site_label_2
_geom_torsion_atom_site_label_3
_geom_torsion_atom_site_label_4
_geom_torsion
_geom_torsion_site_symmetry_1
_geom_torsion_site_symmetry_2
_geom_torsion_site_symmetry_3
_geom_torsion_site_symmetry_4
_geom_torsion_publ_flag
C8 C1 C2 N3 -59.1(8) . . . . ?
C10 C1 C2 N3 179.1(6) . . . . ?
C9 C1 C2 N3 62.4(8) . . . . ?
C8 C1 C2 C14 61.5(9) . . . . ?
C10 C1 C2 C14 -60.3(8) . . . . ?
C9 C1 C2 C14 -177.0(7) . . . . ?
N3 C4 C5 C6 65.0(10) . . . . ?
C23 C4 C5 C6 -57.1(9) . . . . ?
N3 C4 C5 C12 -177.2(12) . . . . ?
C23 C4 C5 C12 60.6(14) . . . . ?
N3 C4 C5 C9 -55.7(10) . . . . ?
C23 C4 C5 C9 -177.8(7) . . . . ?
C12 C5 C6 N7 -179.3(8) . . . . ?
C4 C5 C6 N7 -60.0(9) . . . . ?
C9 C5 C6 N7 62.1(8) . . . . ?
C2 C1 C8 N7 61.5(9) . . . . ?
C10 C1 C8 N7 -177.9(6) . . . . ?
C9 C1 C8 N7 -60.4(7) . . . . ?
C6 C5 C9 O6 54.2(9) . . . . ?
C12 C5 C9 O6 -61.2(12) . . . . ?
C4 C5 C9 O6 178.4(7) . . . . ?
C6 C5 C9 O5 178.2(6) . . . . ?
C12 C5 C9 O5 62.7(11) . . . . ?
C4 C5 C9 O5 -57.7(9) . . . . ?
C6 C5 C9 C1 -62.9(8) . . . . ?
C12 C5 C9 C1 -178.4(10) . . . . ?
C4 C5 C9 C1 61.3(9) . . . . ?
C8 C1 C9 O6 -58.4(9) . . . . ?
C2 C1 C9 O6 174.3(8) . . . . ?
C10 C1 C9 O6 59.1(10) . . . . ?
C8 C1 C9 O5 179.9(6) . . . . ?
C2 C1 C9 O5 52.6(9) . . . . ?
C10 C1 C9 O5 -62.6(8) . . . . ?
C8 C1 C9 C5 62.6(8) . . . . ?
C2 C1 C9 C5 -64.7(9) . . . . ?
C10 C1 C9 C5 -180.0(7) . . . . ?
N3 C2 C14 N1 58.6(8) . . . . ?
C1 C2 C14 N1 -64.5(9) . . . . ?
N3 C2 C14 C15 -115.7(8) . . . . ?
C1 C2 C14 C15 121.2(8) . . . . ?
N1 C14 C15 C16 -4.3(12) . . . . ?
C2 C14 C15 C16 169.6(7) . . . . ?
C14 C15 C16 C17 0.5(12) . . . . ?
C15 C16 C17 C18 4.4(11) . . . . ?
C15 C16 C17 C19 -175.1(8) . . . . ?
C16 C17 C18 N1 -6.3(10) . . . . ?
C19 C17 C18 N1 173.3(6) . . . . ?
C16 C17 C18 C22 176.7(7) . . . . ?
C19 C17 C18 C22 -3.8(10) . . . . ?
C16 C17 C19 C20 -179.4(8) . . . . ?
C18 C17 C19 C20 1.1(11) . . . . ?
C17 C19 C20 C21 1.8(13) . . . . ?
C19 C20 C21 C22 -1.8(13) . . . . ?
C20 C21 C22 C18 -1.0(12) . . . . ?
N1 C18 C22 C21 -173.3(7) . . . . ?
C17 C18 C22 C21 3.8(11) . . . . ?
N3 C4 C23 N2 -43.4(9) . . . . ?
C5 C4 C23 N2 81.7(9) . . . . ?
N3 C4 C23 C24 133.9(7) . . . . ?
C5 C4 C23 C24 -101.0(9) . . . . ?
N2 C23 C24 C25 1.9(12) . . . . ?
C4 C23 C24 C25 -175.1(7) . . . . ?
C23 C24 C25 C26 -0.9(12) . . . . ?
C24 C25 C26 C27 -0.9(12) . . . . ?
C24 C25 C26 C28 -179.6(8) . . . . ?
C25 C26 C27 N2 1.9(11) . . . . ?
C28 C26 C27 N2 -179.3(7) . . . . ?
C25 C26 C27 C31 -177.6(7) . . . . ?
C28 C26 C27 C31 1.2(11) . . . . ?
C25 C26 C28 C29 177.5(9) . . . . ?
C27 C26 C28 C29 -1.2(13) . . . . ?
C26 C28 C29 C30 1.5(14) . . . . ?
C28 C29 C30 C31 -1.8(13) . . . . ?
C29 C30 C31 C27 1.8(12) . . . . ?
N2 C27 C31 C30 179.0(7) . . . . ?
C26 C27 C31 C30 -1.5(11) . . . . ?
N7 C33 C34 N4 26.1(10) . . . . ?
N7 C33 C34 C35 -158.9(8) . . . . ?
N4 C34 C35 C36 3.0(16) . . . . ?
C33 C34 C35 C36 -171.6(10) . . . . ?
C34 C35 C36 C37 -0.6(19) . . . . ?
C35 C36 C37 C38 -1(2) . . . . ?
C36 C37 C38 N4 1(2) . . . . ?
C60 C151 C152 N63 -179.9(4) . . . . ?
C58 C151 C152 N63 -63.1(6) . . . . ?
C59 C151 C152 N63 58.7(6) . . . . ?
C60 C151 C152 C64 -57.4(6) . . . . ?
C58 C151 C152 C64 59.3(6) . . . . ?
C59 C151 C152 C64 -178.9(4) . . . . ?
N63 C154 C155 C91 64.9(6) . . . . ?
C73 C154 C155 C91 -56.7(6) . . . . ?
N63 C154 C155 C62 -174.5(4) . . . . ?
C73 C154 C155 C62 63.8(6) . . . . ?
N63 C154 C155 C59 -58.4(6) . . . . ?
C73 C154 C155 C59 179.9(4) . . . . ?
C154 C155 C91 N67 -60.5(6) . . . . ?
C62 C155 C91 N67 -178.5(5) . . . . ?
C59 C155 C91 N67 62.2(6) . . . . ?
C60 C151 C58 N67 178.2(5) . . . . ?
C59 C151 C58 N67 -62.0(6) . . . . ?
C152 C151 C58 N67 59.1(6) . . . . ?
C60 C151 C59 O55 -66.6(6) . . . . ?
C58 C151 C59 O55 177.7(4) . . . . ?
C152 C151 C59 O55 53.4(6) . . . . ?
C60 C151 C59 O56 58.7(6) . . . . ?
C58 C151 C59 O56 -57.0(6) . . . . ?
C152 C151 C59 O56 178.7(4) . . . . ?
C60 C151 C59 C155 175.0(5) . . . . ?
C58 C151 C59 C155 59.3(6) . . . . ?
C152 C151 C59 C155 -65.1(5) . . . . ?
C91 C155 C59 O55 -179.8(4) . . . . ?
C154 C155 C59 O55 -54.0(6) . . . . ?
C62 C155 C59 O55 60.1(6) . . . . ?
C91 C155 C59 O56 57.6(6) . . . . ?
C154 C155 C59 O56 -176.6(4) . . . . ?
C62 C155 C59 O56 -62.5(6) . . . . ?
C91 C155 C59 C151 -60.1(6) . . . . ?
C154 C155 C59 C151 65.7(6) . . . . ?
C62 C155 C59 C151 179.7(5) . . . . ?
N63 C152 C64 N61 40.6(7) . . . . ?
C151 C152 C64 N61 -83.8(6) . . . . ?
N63 C152 C64 C65 -145.4(5) . . . . ?
C151 C152 C64 C65 90.3(6) . . . . ?
N61 C64 C65 C66 3.6(9) . . . . ?
C152 C64 C65 C66 -170.0(5) . . . . ?
C64 C65 C66 C67 -2.4(9) . . . . ?
C65 C66 C67 C69 176.9(6) . . . . ?
C65 C66 C67 C68 -1.4(9) . . . . ?
C66 C67 C68 N61 4.5(8) . . . . ?
C69 C67 C68 N61 -174.0(5) . . . . ?
C66 C67 C68 C72 -177.7(5) . . . . ?
C69 C67 C68 C72 3.9(8) . . . . ?
C66 C67 C69 C70 178.4(6) . . . . ?
C68 C67 C69 C70 -3.3(9) . . . . ?
C67 C69 C70 C71 0.2(10) . . . . ?
C69 C70 C71 C72 2.3(10) . . . . ?
C70 C71 C72 C68 -1.6(9) . . . . ?
N61 C68 C72 C71 176.4(6) . . . . ?
C67 C68 C72 C71 -1.5(9) . . . . ?
N63 C154 C73 N62 -42.1(7) . . . . ?
C155 C154 C73 N62 81.1(6) . . . . ?
N63 C154 C73 C74 145.2(5) . . . . ?
C155 C154 C73 C74 -91.6(6) . . . . ?
N62 C73 C74 C75 -6.2(9) . . . . ?
C154 C73 C74 C75 165.9(5) . . . . ?
C73 C74 C75 C76 3.0(9) . . . . ?
C74 C75 C76 C78 -178.7(6) . . . . ?
C74 C75 C76 C77 2.1(9) . . . . ?
C75 C76 C77 N62 -4.9(9) . . . . ?
C78 C76 C77 N62 175.9(5) . . . . ?
C75 C76 C77 C81 176.7(6) . . . . ?
C78 C76 C77 C81 -2.6(9) . . . . ?
C75 C76 C78 C79 -177.5(6) . . . . ?
C77 C76 C78 C79 1.6(9) . . . . ?
C76 C78 C79 C80 0.1(10) . . . . ?
C78 C79 C80 C81 -0.8(10) . . . . ?
C79 C80 C81 C77 -0.2(9) . . . . ?
N62 C77 C81 C80 -176.6(6) . . . . ?
C76 C77 C81 C80 1.9(9) . . . . ?
N67 C83 C84 N64 -28.5(7) . . . . ?
N67 C83 C84 C85 155.9(6) . . . . ?
N64 C84 C85 C86 -3.8(9) . . . . ?
C83 C84 C85 C86 171.6(6) . . . . ?
C84 C85 C86 C87 -0.6(9) . . . . ?
C85 C86 C87 C88 3.1(9) . . . . ?
C86 C87 C88 N64 -1.4(9) . . . . ?
N55 C56 Fe C51 -56(25) . . . . ?
N55 C56 Fe C52 52(23) . . . . ?
N55 C56 Fe C55 -127(23) . . . . ?
N55 C56 Fe C54 147(23) . . . . ?
N55 C56 Fe C53 -35(23) . . . . ?
N51 C51 Fe C56 -50(10) . . . . ?
N51 C51 Fe C52 -158(8) . . . . ?
N51 C51 Fe C55 21(8) . . . . ?
N51 C51 Fe C54 107(8) . . . . ?
N51 C51 Fe C53 -71(8) . . . . ?
N52 C52 Fe C56 -57(4) . . . . ?
N52 C52 Fe C51 119(4) . . . . ?
N52 C52 Fe C55 -37(13) . . . . ?
N52 C52 Fe C54 -150(4) . . . . ?
N52 C52 Fe C53 33(4) . . . . ?
N54 C55 Fe C56 -83(21) . . . . ?
N54 C55 Fe C51 101(21) . . . . ?
N54 C55 Fe C52 -103(21) . . . . ?
N54 C55 Fe C54 10(21) . . . . ?
N54 C55 Fe C53 -172(100) . . . . ?
N56 C54 Fe C56 87(10) . . . . ?
N56 C54 Fe C51 -92(10) . . . . ?
N56 C54 Fe C52 176(100) . . . . ?
N56 C54 Fe C55 -2(10) . . . . ?
N56 C54 Fe C53 -51(13) . . . . ?
N53 C53 Fe C56 70(11) . . . . ?
N53 C53 Fe C51 -112(11) . . . . ?
N53 C53 Fe C52 -20(11) . . . . ?
N53 C53 Fe C55 159(11) . . . . ?
N53 C53 Fe C54 -153(10) . . . . ?
C15 C14 N1 C18 2.6(11) . . . . ?
C2 C14 N1 C18 -171.4(6) . . . . ?
C22 C18 N1 C14 179.9(7) . . . . ?
C17 C18 N1 C14 2.8(10) . . . . ?
C24 C23 N2 C27 -1.0(11) . . . . ?
C4 C23 N2 C27 176.2(6) . . . . ?
C24 C23 N2 Cu1 -164.6(6) . . . . ?
C4 C23 N2 Cu1 12.5(8) . . . . ?
C31 C27 N2 C23 178.5(7) . . . . ?
C26 C27 N2 C23 -1.0(10) . . . . ?
C31 C27 N2 Cu1 -21.4(10) . . . . ?
C26 C27 N2 Cu1 159.1(6) . . . . ?
N51 Cu1 N2 C23 111.2(5) . . . . ?
N4 Cu1 N2 C23 -157.4(5) . . . . ?
N7 Cu1 N2 C23 -71.0(5) . . . . ?
N3 Cu1 N2 C23 13.6(5) . . . . ?
N51 Cu1 N2 C27 -50.3(7) . . . . ?
N4 Cu1 N2 C27 41.0(7) . . . . ?
N7 Cu1 N2 C27 127.4(7) . . . . ?
N3 Cu1 N2 C27 -147.9(7) . . . . ?
C23 C4 N3 C32 -66.1(8) . . . . ?
C5 C4 N3 C32 168.9(8) . . . . ?
C23 C4 N3 C2 176.2(6) . . . . ?
C5 C4 N3 C2 51.2(10) . . . . ?
C23 C4 N3 Cu1 53.8(7) . . . . ?
C5 C4 N3 Cu1 -71.2(8) . . . . ?
C14 C2 N3 C32 62.0(7) . . . . ?
C1 C2 N3 C32 -172.3(6) . . . . ?
C14 C2 N3 C4 179.7(6) . . . . ?
C1 C2 N3 C4 -54.6(8) . . . . ?
C14 C2 N3 Cu1 -59.5(6) . . . . ?
C1 C2 N3 Cu1 66.1(6) . . . . ?
N51 Cu1 N3 C32 -5.0(5) . . . . ?
N4 Cu1 N3 C32 -135.4(10) . . . . ?
N7 Cu1 N3 C32 177.5(5) . . . . ?
N2 Cu1 N3 C32 81.6(5) . . . . ?
N51 Cu1 N3 C4 -122.4(4) . . . . ?
N4 Cu1 N3 C4 107.2(11) . . . . ?
N7 Cu1 N3 C4 60.2(4) . . . . ?
N2 Cu1 N3 C4 -35.7(4) . . . . ?
N51 Cu1 N3 C2 114.3(5) . . . . ?
N4 Cu1 N3 C2 -16.1(13) . . . . ?
N7 Cu1 N3 C2 -63.1(5) . . . . ?
N2 Cu1 N3 C2 -159.0(5) . . . . ?
C35 C34 N4 C38 -3.4(13) . . . . ?
C33 C34 N4 C38 171.5(8) . . . . ?
C35 C34 N4 Cu1 169.7(7) . . . . ?
C33 C34 N4 Cu1 -15.4(9) . . . . ?
C37 C38 N4 C34 1.4(15) . . . . ?
C37 C38 N4 Cu1 -170.7(9) . . . . ?
N51 Cu1 N4 C34 -176.1(6) . . . . ?
N7 Cu1 N4 C34 1.9(5) . . . . ?
N3 Cu1 N4 C34 -45.3(13) . . . . ?
N2 Cu1 N4 C34 94.6(6) . . . . ?
N51 Cu1 N4 C38 -3.6(7) . . . . ?
N7 Cu1 N4 C38 174.4(8) . . . . ?
N3 Cu1 N4 C38 127.2(11) . . . . ?
N2 Cu1 N4 C38 -92.9(7) . . . . ?
C5 C6 N7 C8 -57.7(8) . . . . ?
C5 C6 N7 C33 -176.3(7) . . . . ?
C5 C6 N7 Cu1 66.1(8) . . . . ?
C1 C8 N7 C6 56.0(8) . . . . ?
C1 C8 N7 C33 174.9(6) . . . . ?
C1 C8 N7 Cu1 -70.0(7) . . . . ?
C34 C33 N7 C6 -144.7(7) . . . . ?
C34 C33 N7 C8 95.5(8) . . . . ?
C34 C33 N7 Cu1 -22.1(8) . . . . ?
N51 Cu1 N7 C6 160(3) . . . . ?
N4 Cu1 N7 C6 130.4(6) . . . . ?
N3 Cu1 N7 C6 -59.5(6) . . . . ?
N2 Cu1 N7 C6 15.5(6) . . . . ?
N51 Cu1 N7 C8 -76(4) . . . . ?
N4 Cu1 N7 C8 -105.7(5) . . . . ?
N3 Cu1 N7 C8 64.4(5) . . . . ?
N2 Cu1 N7 C8 139.4(5) . . . . ?
N51 Cu1 N7 C33 41(4) . . . . ?
N4 Cu1 N7 C33 11.0(5) . . . . ?
N3 Cu1 N7 C33 -178.9(5) . . . . ?
N2 Cu1 N7 C33 -103.9(5) . . . . ?
Fe C51 N51 Cu1 -13(10) . . . . ?
N4 Cu1 N51 C51 -43(2) . . . . ?
N7 Cu1 N51 C51 -73(4) . . . . ?
N3 Cu1 N51 C51 147(2) . . . . ?
N2 Cu1 N51 C51 72(2) . . . . ?
Fe C52 N52 Cu2 7(6) . . . . ?
N64 Cu2 N52 C52 1(2) . . . . ?
N63 Cu2 N52 C52 177(2) . . . . ?
N67 Cu2 N52 C52 30(4) . . . . ?
N61 Cu2 N52 C52 -107(2) . . . . ?
N62 Cu2 N52 C52 101(2) . . . . ?
C65 C64 N61 C68 -0.6(9) . . . . ?
C152 C64 N61 C68 173.2(5) . . . . ?
C65 C64 N61 Cu2 174.6(5) . . . . ?
C152 C64 N61 Cu2 -11.5(6) . . . . ?
C72 C68 N61 C64 178.7(5) . . . . ?
C67 C68 N61 C64 -3.5(8) . . . . ?
C72 C68 N61 Cu2 4.8(8) . . . . ?
C67 C68 N61 Cu2 -177.3(4) . . . . ?
N52 Cu2 N61 C64 -110.8(4) . . . . ?
N64 Cu2 N61 C64 157.1(4) . . . . ?
N63 Cu2 N61 C64 -12.8(4) . . . . ?
N67 Cu2 N61 C64 72.1(4) . . . . ?
N62 Cu2 N61 C64 -27.4(6) . . . . ?
N52 Cu2 N61 C68 63.6(5) . . . . ?
N64 Cu2 N61 C68 -28.6(5) . . . . ?
N63 Cu2 N61 C68 161.6(5) . . . . ?
N67 Cu2 N61 C68 -113.5(5) . . . . ?
N62 Cu2 N61 C68 147.0(5) . . . . ?
C74 C73 N62 C77 3.5(9) . . . . ?
C154 C73 N62 C77 -168.7(5) . . . . ?
C74 C73 N62 Cu2 -173.4(5) . . . . ?
C154 C73 N62 Cu2 14.4(6) . . . . ?
C81 C77 N62 C73 -179.4(5) . . . . ?
C76 C77 N62 C73 2.2(8) . . . . ?
C81 C77 N62 Cu2 -3.5(8) . . . . ?
C76 C77 N62 Cu2 178.1(4) . . . . ?
N52 Cu2 N62 C73 108.5(4) . . . . ?
N64 Cu2 N62 C73 -159.5(4) . . . . ?
N63 Cu2 N62 C73 10.1(4) . . . . ?
N67 Cu2 N62 C73 -75.5(4) . . . . ?
N61 Cu2 N62 C73 24.7(6) . . . . ?
N52 Cu2 N62 C77 -67.7(5) . . . . ?
N64 Cu2 N62 C77 24.3(5) . . . . ?
N63 Cu2 N62 C77 -166.1(5) . . . . ?
N67 Cu2 N62 C77 108.3(5) . . . . ?
N61 Cu2 N62 C77 -151.5(5) . . . . ?
C64 C152 N63 C82 70.3(5) . . . . ?
C151 C152 N63 C82 -167.6(4) . . . . ?
C64 C152 N63 C154 -171.7(4) . . . . ?
C151 C152 N63 C154 -49.6(6) . . . . ?
C64 C152 N63 Cu2 -50.5(5) . . . . ?
C151 C152 N63 Cu2 71.6(5) . . . . ?
C73 C154 N63 C152 170.4(4) . . . . ?
C155 C154 N63 C152 49.5(6) . . . . ?
C73 C154 N63 C82 -72.1(5) . . . . ?
C155 C154 N63 C82 167.0(4) . . . . ?
C73 C154 N63 Cu2 49.3(5) . . . . ?
C155 C154 N63 Cu2 -71.5(5) . . . . ?
N52 Cu2 N63 C152 120.2(4) . . . . ?
N64 Cu2 N63 C152 -83.1(10) . . . . ?
N67 Cu2 N63 C152 -62.1(4) . . . . ?
N61 Cu2 N63 C152 33.1(3) . . . . ?
N62 Cu2 N63 C152 -154.1(4) . . . . ?
N52 Cu2 N63 C82 2.2(4) . . . . ?
N64 Cu2 N63 C82 159.0(9) . . . . ?
N67 Cu2 N63 C82 179.9(4) . . . . ?
N61 Cu2 N63 C82 -84.9(4) . . . . ?
N62 Cu2 N63 C82 88.0(4) . . . . ?
N52 Cu2 N63 C154 -116.8(3) . . . . ?
N64 Cu2 N63 C154 40.0(11) . . . . ?
N67 Cu2 N63 C154 60.9(3) . . . . ?
N61 Cu2 N63 C154 156.1(4) . . . . ?
N62 Cu2 N63 C154 -31.0(3) . . . . ?
C85 C84 N64 C88 5.5(8) . . . . ?
C83 C84 N64 C88 -170.1(5) . . . . ?
C85 C84 N64 Cu2 -159.7(5) . . . . ?
C83 C84 N64 Cu2 24.7(6) . . . . ?
C87 C88 N64 C84 -2.9(8) . . . . ?
C87 C88 N64 Cu2 160.1(4) . . . . ?
N52 Cu2 N64 C84 166.7(4) . . . . ?
N63 Cu2 N64 C84 9.8(12) . . . . ?
N67 Cu2 N64 C84 -11.2(4) . . . . ?
N61 Cu2 N64 C84 -103.5(4) . . . . ?
N62 Cu2 N64 C84 78.6(4) . . . . ?
N52 Cu2 N64 C88 2.8(5) . . . . ?
N63 Cu2 N64 C88 -154.1(9) . . . . ?
N67 Cu2 N64 C88 -175.1(5) . . . . ?
N61 Cu2 N64 C88 92.6(5) . . . . ?
N62 Cu2 N64 C88 -85.2(5) . . . . ?
C84 C83 N67 C58 138.7(5) . . . . ?
C84 C83 N67 C91 -105.8(6) . . . . ?
C84 C83 N67 Cu2 17.1(6) . . . . ?
C151 C58 N67 C83 174.9(5) . . . . ?
C151 C58 N67 C91 58.9(6) . . . . ?
C151 C58 N67 Cu2 -66.4(5) . . . . ?
C155 C91 N67 C83 -174.6(5) . . . . ?
C155 C91 N67 C58 -58.5(6) . . . . ?
C155 C91 N67 Cu2 66.1(5) . . . . ?
N52 Cu2 N67 C83 -33(3) . . . . ?
N64 Cu2 N67 C83 -3.8(4) . . . . ?
N63 Cu2 N67 C83 -180.0(4) . . . . ?
N61 Cu2 N67 C83 104.3(4) . . . . ?
N62 Cu2 N67 C83 -103.8(4) . . . . ?
N52 Cu2 N67 C58 -152(2) . . . . ?
N64 Cu2 N67 C58 -122.7(4) . . . . ?
N63 Cu2 N67 C58 61.1(4) . . . . ?
N61 Cu2 N67 C58 -14.5(4) . . . . ?
N62 Cu2 N67 C58 137.3(4) . . . . ?
N52 Cu2 N67 C91 87(3) . . . . ?
N64 Cu2 N67 C91 115.6(4) . . . . ?
N63 Cu2 N67 C91 -60.5(4) . . . . ?
N61 Cu2 N67 C91 -136.2(4) . . . . ?
N62 Cu2 N67 C91 15.6(4) . . . . ?
C8 C1 C10 O1 -167.1(7) . . . . ?
C2 C1 C10 O1 -40.1(10) . . . . ?
C9 C1 C10 O1 76.3(10) . . . . ?
C8 C1 C10 O2 11.2(10) . . . . ?
C2 C1 C10 O2 138.2(7) . . . . ?
C9 C1 C10 O2 -105.4(9) . . . . ?
O2 C10 O1 C11A -12.5(16) . . . . ?
C1 C10 O1 C11A 165.7(12) . . . . ?
O1 C10 O2 C11 -6.5(13) . . . . ?
C1 C10 O2 C11 175.4(8) . . . . ?
C6 C5 C12 O3 1.0(19) . . . . ?
C4 C5 C12 O3 -121.4(16) . . . . ?
C9 C5 C12 O3 117.4(18) . . . . ?
C6 C5 C12 O4 175.8(10) . . . . ?
C4 C5 C12 O4 53.4(14) . . . . ?
C9 C5 C12 O4 -67.7(12) . . . . ?
O3 C12 O4 C13 -10(2) . . . . ?
C5 C12 O4 C13 175.1(11) . . . . ?
C58 C151 C60 O51 -7.2(8) . . . . ?
C59 C151 C60 O51 -125.6(6) . . . . ?
C152 C151 C60 O51 114.9(6) . . . . ?
C58 C151 C60 O52 173.8(5) . . . . ?
C59 C151 C60 O52 55.4(7) . . . . ?
C152 C151 C60 O52 -64.1(6) . . . . ?
O51 C60 O52 C61 1.9(9) . . . . ?
C151 C60 O52 C61 -179.1(6) . . . . ?
C91 C155 C62 O53 177.2(6) . . . . ?
C154 C155 C62 O53 53.8(8) . . . . ?
C59 C155 C62 O53 -62.5(8) . . . . ?
C91 C155 C62 O54 -2.0(7) . . . . ?
C154 C155 C62 O54 -125.4(6) . . . . ?
C59 C155 C62 O54 118.2(6) . . . . ?
O53 C62 O54 C63 -2.5(10) . . . . ?
C155 C62 O54 C63 176.7(6) . . . . ?
